data_2227786
loop_
_publ_author_name
'Li, Yu-Feng'
'Meng, Fan-Yong'

_publ_section_title
;
 <i>N</i>'-[4-(Dimethylamino)benzylidene]furan-2-carbohydrazide
;
_journal_coeditor_code LH5131
_journal_issue 10
_journal_name_full 'Acta Crystallographica Section E'
_journal_page_first o2696
_journal_paper_doi 10.1107/S1600536810037244
_journal_volume 66
_journal_year 2010
_chemical_formula_iupac 'C14 H15 N3 O2'
_chemical_formula_moiety 'C14 H15 N3 O2'
_chemical_formula_sum 'C14 H15 N3 O2'
_chemical_formula_weight 257.29
_chemical_name_systematic
;
<i>N</i>'-[4-(Dimethylamino)benzylidene]furan-2-carbohydrazide
;
_space_group_IT_number 61
_symmetry_cell_setting orthorhombic
_symmetry_space_group_name_Hall '-P 2ac 2ab'
_symmetry_space_group_name_H-M 'P b c a'
_atom_sites_solution_hydrogens geom
_atom_sites_solution_primary direct
_atom_sites_solution_secondary difmap
_audit_creation_method SHELXL-97
_cell_angle_alpha 90.00
_cell_angle_beta 90.00
_cell_angle_gamma 90.00
_cell_formula_units_Z 8
_cell_length_a 10.866(2)
_cell_length_b 7.9654(16)
_cell_length_c 30.620(6)
_cell_measurement_reflns_used 986
_cell_measurement_temperature 293(2)
_cell_measurement_theta_max 25.25
_cell_measurement_theta_min 3.24
_cell_volume 2650.2(9)
_computing_cell_refinement 'SAINT (Bruker, 1997)'
_computing_data_collection 'SMART (Bruker, 1997)'
_computing_data_reduction 'SAINT (Bruker, 1997)'
_computing_molecular_graphics 'SHELXTL (Sheldrick, 2008)'
_computing_publication_material 'SHELXTL (Sheldrick, 2008)'
_computing_structure_refinement 'SHELXL97 (Sheldrick, 2008)'
_computing_structure_solution 'SHELXS97 (Sheldrick, 2008)'
_diffrn_ambient_temperature 293(2)
_diffrn_measured_fraction_theta_full 0.999
_diffrn_measured_fraction_theta_max 0.999
_diffrn_measurement_device_type 'Bruker SMART CCD'
_diffrn_measurement_method '\f and \w scans'
_diffrn_radiation_monochromator graphite
_diffrn_radiation_source 'fine-focus sealed tube'
_diffrn_radiation_type MoK\a
_diffrn_radiation_wavelength 0.71073
_diffrn_reflns_av_R_equivalents 0.1720
_diffrn_reflns_av_sigmaI/netI 0.4259
_diffrn_reflns_limit_h_max 13
_diffrn_reflns_limit_h_min -13
_diffrn_reflns_limit_k_max 9
_diffrn_reflns_limit_k_min -8
_diffrn_reflns_limit_l_max 36
_diffrn_reflns_limit_l_min -36
_diffrn_reflns_number 18964
_diffrn_reflns_theta_full 25.25
_diffrn_reflns_theta_max 25.25
_diffrn_reflns_theta_min 3.24
_exptl_absorpt_coefficient_mu 0.089
_exptl_absorpt_correction_type none
_exptl_crystal_colour colorless
_exptl_crystal_density_diffrn 1.290
_exptl_crystal_density_method 'not measured'
_exptl_crystal_description block
_exptl_crystal_F_000 1088
_exptl_crystal_size_max 0.22
_exptl_crystal_size_mid 0.20
_exptl_crystal_size_min 0.18
_refine_diff_density_max 0.145
_refine_diff_density_min -0.158
_refine_ls_goodness_of_fit_ref 0.746
_refine_ls_hydrogen_treatment mixed
_refine_ls_matrix_type full
_refine_ls_number_parameters 196
_refine_ls_number_reflns 2394
_refine_ls_number_restraints 0
_refine_ls_restrained_S_all 0.746
_refine_ls_R_factor_all 0.1364
_refine_ls_R_factor_gt 0.0506
_refine_ls_shift/su_max 0.002
_refine_ls_shift/su_mean 0.000
_refine_ls_structure_factor_coef Fsqd
_refine_ls_weighting_details 'calc w=1/[\s^2^(Fo^2^)+(0.0687P)^2^] where P=(Fo^2^+2Fc^2^)/3'
_refine_ls_weighting_scheme calc
_refine_ls_wR_factor_gt 0.1100
_refine_ls_wR_factor_ref 0.1426
_reflns_number_gt 986
_reflns_number_total 2394
_reflns_threshold_expression I>2\s(I)
_cod_data_source_file lh5131.cif
_cod_data_source_block I
_cod_database_code 2227786
_cod_database_fobs_code 2227786

loop_
_symmetry_equiv_pos_as_xyz
'x, y, z'
'-x+1/2, -y, z+1/2'
'x+1/2, -y+1/2, -z'
'-x, y+1/2, -z+1/2'
'-x, -y, -z'
'x-1/2, y, -z-1/2'
'-x-1/2, y-1/2, z'
'x, -y-1/2, z-1/2'

loop_
_atom_site_type_symbol
_atom_site_label
_atom_site_fract_x
_atom_site_fract_y
_atom_site_fract_z
_atom_site_U_iso_or_equiv
_atom_site_adp_type
_atom_site_calc_flag
_atom_site_refinement_flags
_atom_site_occupancy
_atom_site_disorder_assembly
_atom_site_disorder_group
N N2 0.2524(2) 0.2706(3) 0.07906(7) 0.0526(7) Uani d . 1 . .
H H2A 0.2085 0.3518 0.0691 0.063 Uiso calc R 1 . .
N N1 0.2357(2) 0.2125(3) 0.12126(7) 0.0522(7) Uani d . 1 . .
C C9 0.2087(3) 0.1579(4) 0.25849(9) 0.0565(9) Uani d . 1 . .
H H9A 0.2642 0.0921 0.2740 0.068 Uiso calc R 1 . .
O O2 0.39675(19) 0.0722(3) 0.06431(6) 0.0592(6) Uani d . 1 . .
C C7 0.1388(2) 0.2646(4) 0.18944(8) 0.0440(7) Uani d . 1 . .
C C10 0.1164(3) 0.2436(4) 0.28088(9) 0.0513(8) Uani d . 1 . .
O O1 0.3004(2) 0.4211(3) 0.00187(6) 0.0778(8) Uani d . 1 . .
C C12 0.0460(3) 0.3471(4) 0.21190(9) 0.0527(8) Uani d . 1 . .
H H12A -0.0101 0.4112 0.1962 0.063 Uiso calc R 1 . .
C C11 0.0337(3) 0.3379(4) 0.25639(9) 0.0544(9) Uani d . 1 . .
H H11A -0.0300 0.3949 0.2702 0.065 Uiso calc R 1 . .
C C5 0.3391(3) 0.1974(4) 0.05371(9) 0.0496(8) Uani d . 1 . .
N N3 0.1068(3) 0.2355(4) 0.32592(8) 0.0705(9) Uani d . 1 . .
C C6 0.1552(3) 0.2950(4) 0.14317(9) 0.0487(8) Uani d . 1 . .
H H6A 0.1070 0.3751 0.1292 0.058 Uiso calc R 1 . .
C C14 0.1968(7) 0.1475(9) 0.35123(15) 0.0956(16) Uani d . 1 . .
C C8 0.2191(3) 0.1689(4) 0.21414(9) 0.0517(8) Uani d . 1 . .
H H8A 0.2819 0.1105 0.2002 0.062 Uiso calc R 1 . .
C C2 0.3436(4) 0.4699(6) -0.03795(11) 0.0939(14) Uani d . 1 . .
H H2B 0.3175 0.5649 -0.0529 0.113 Uiso calc R 1 . .
C C4 0.3625(3) 0.2785(4) 0.01224(9) 0.0533(9) Uani d . 1 . .
C C1 0.4275(4) 0.3640(5) -0.05229(11) 0.0846(13) Uani d . 1 . .
H H1B 0.4701 0.3704 -0.0786 0.101 Uiso calc R 1 . .
C C13 0.0192(5) 0.3396(9) 0.34859(14) 0.0881(15) Uani d . 1 . .
C C3 0.4401(3) 0.2390(4) -0.01997(10) 0.0698(10) Uani d . 1 . .
H H3A 0.4925 0.1467 -0.0209 0.084 Uiso calc R 1 . .
H H13A 0.025(4) 0.306(5) 0.3795(14) 0.127(16) Uiso d . 1 . .
H H13B -0.057(5) 0.330(7) 0.3362(15) 0.15(2) Uiso d . 1 . .
H H14A 0.202(4) 0.030(7) 0.3405(13) 0.13(2) Uiso d . 1 . .
H H13C 0.038(6) 0.456(8) 0.3456(16) 0.18(3) Uiso d . 1 . .
H H14B 0.168(4) 0.141(6) 0.3805(17) 0.148(19) Uiso d . 1 . .
H H14C 0.273(7) 0.198(11) 0.352(2) 0.24(4) Uiso d . 1 . .

loop_
_atom_site_aniso_label
_atom_site_aniso_U_11
_atom_site_aniso_U_22
_atom_site_aniso_U_33
_atom_site_aniso_U_12
_atom_site_aniso_U_13
_atom_site_aniso_U_23
N2 0.0640(17) 0.0533(18) 0.0406(13) 0.0055(14) 0.0054(12) 0.0084(12)
N1 0.0624(17) 0.0508(18) 0.0435(14) -0.0018(14) 0.0053(12) 0.0071(12)
C9 0.069(2) 0.048(2) 0.0520(18) 0.0090(17) 0.0001(16) 0.0086(15)
O2 0.0723(15) 0.0515(16) 0.0537(13) 0.0078(12) 0.0064(11) 0.0064(11)
C7 0.0477(18) 0.041(2) 0.0434(16) 0.0008(15) 0.0062(13) 0.0015(14)
C10 0.0603(19) 0.049(2) 0.0442(16) -0.0075(16) 0.0075(15) -0.0022(16)
O1 0.105(2) 0.074(2) 0.0543(14) 0.0284(16) 0.0211(13) 0.0159(12)
C12 0.055(2) 0.049(2) 0.0538(19) 0.0067(16) -0.0031(15) 0.0056(15)
C11 0.050(2) 0.062(2) 0.0518(18) 0.0065(17) 0.0087(15) -0.0008(15)
C5 0.060(2) 0.046(2) 0.0423(17) -0.0045(18) 0.0037(15) -0.0013(14)
N3 0.090(2) 0.077(2) 0.0447(15) 0.0085(18) 0.0055(15) -0.0008(15)
C6 0.0541(19) 0.042(2) 0.0501(18) -0.0054(16) 0.0021(15) 0.0044(14)
C14 0.130(5) 0.101(5) 0.055(3) 0.018(4) -0.016(3) 0.010(3)
C8 0.060(2) 0.042(2) 0.0536(19) 0.0105(16) 0.0087(15) 0.0031(14)
C2 0.130(4) 0.093(4) 0.058(2) 0.029(3) 0.029(2) 0.034(2)
C4 0.068(2) 0.046(2) 0.0462(18) 0.0010(17) 0.0017(15) 0.0016(15)
C1 0.116(3) 0.086(3) 0.052(2) 0.021(3) 0.024(2) 0.013(2)
C13 0.092(4) 0.122(5) 0.051(2) 0.000(3) 0.016(2) -0.018(2)
C3 0.086(3) 0.066(3) 0.058(2) 0.012(2) 0.0147(18) 0.0049(18)

loop_
_atom_type_symbol
_atom_type_description
_atom_type_scat_dispersion_real
_atom_type_scat_dispersion_imag
_atom_type_scat_source
C C 0.0033 0.0016 'International Tables Vol C Tables 4.2.6.8 and 6.1.1.4'
H H 0.0000 0.0000 'International Tables Vol C Tables 4.2.6.8 and 6.1.1.4'
N N 0.0061 0.0033 'International Tables Vol C Tables 4.2.6.8 and 6.1.1.4'
O O 0.0106 0.0060 'International Tables Vol C Tables 4.2.6.8 and 6.1.1.4'

loop_
_geom_angle_atom_site_label_1
_geom_angle_atom_site_label_2
_geom_angle_atom_site_label_3
_geom_angle_site_symmetry_1
_geom_angle_site_symmetry_3
_geom_angle
_geom_angle_publ_flag
C5 N2 N1 . . 118.9(3) ?
C5 N2 H2A . . 120.6 ?
N1 N2 H2A . . 120.6 ?
C6 N1 N2 . . 114.0(3) ?
C8 C9 C10 . . 121.2(3) ?
C8 C9 H9A . . 119.4 ?
C10 C9 H9A . . 119.4 ?
C8 C7 C12 . . 116.7(3) ?
C8 C7 C6 . . 123.3(3) ?
C12 C7 C6 . . 119.8(3) ?
C11 C10 C9 . . 117.7(3) ?
C11 C10 N3 . . 120.9(3) ?
C9 C10 N3 . . 121.4(3) ?
C4 O1 C2 . . 106.0(3) ?
C11 C12 C7 . . 122.6(3) ?
C11 C12 H12A . . 118.7 ?
C7 C12 H12A . . 118.7 ?
C12 C11 C10 . . 120.1(3) ?
C12 C11 H11A . . 119.9 ?
C10 C11 H11A . . 119.9 ?
O2 C5 N2 . . 123.8(3) ?
O2 C5 C4 . . 120.5(3) ?
N2 C5 C4 . . 115.7(3) ?
C10 N3 C14 . . 120.7(3) ?
C10 N3 C13 . . 120.2(3) ?
C14 N3 C13 . . 118.2(4) ?
N1 C6 C7 . . 120.7(3) ?
N1 C6 H6A . . 119.7 ?
C7 C6 H6A . . 119.7 ?
N3 C14 H14A . . 109(3) ?
N3 C14 H14B . . 108(3) ?
H14A C14 H14B . . 106(4) ?
N3 C14 H14C . . 115(5) ?
H14A C14 H14C . . 112(6) ?
H14B C14 H14C . . 107(4) ?
C9 C8 C7 . . 121.7(3) ?
C9 C8 H8A . . 119.1 ?
C7 C8 H8A . . 119.1 ?
C1 C2 O1 . . 110.7(3) ?
C1 C2 H2B . . 124.6 ?
O1 C2 H2B . . 124.6 ?
C3 C4 O1 . . 109.7(3) ?
C3 C4 C5 . . 130.8(3) ?
O1 C4 C5 . . 119.4(3) ?
C2 C1 C3 . . 106.6(3) ?
C2 C1 H1B . . 126.7 ?
C3 C1 H1B . . 126.7 ?
N3 C13 H13A . . 105(3) ?
N3 C13 H13B . . 111(3) ?
H13A C13 H13B . . 116(4) ?
N3 C13 H13C . . 112(4) ?
H13A C13 H13C . . 110(4) ?
H13B C13 H13C . . 103(5) ?
C4 C3 C1 . . 106.9(3) ?
C4 C3 H3A . . 126.6 ?
C1 C3 H3A . . 126.6 ?

loop_
_geom_bond_atom_site_label_1
_geom_bond_atom_site_label_2
_geom_bond_site_symmetry_2
_geom_bond_distance
_geom_bond_publ_flag
N2 C5 . 1.352(4) ?
N2 N1 . 1.384(3) ?
N2 H2A . 0.8600 ?
N1 C6 . 1.283(3) ?
C9 C8 . 1.366(4) ?
C9 C10 . 1.393(4) ?
C9 H9A . 0.9300 ?
O2 C5 . 1.222(3) ?
C7 C8 . 1.384(4) ?
C7 C12 . 1.385(4) ?
C7 C6 . 1.448(4) ?
C10 C11 . 1.391(4) ?
C10 N3 . 1.385(3) ?
O1 C4 . 1.359(4) ?
O1 C2 . 1.363(4) ?
C12 C11 . 1.371(4) ?
C12 H12A . 0.9300 ?
C11 H11A . 0.9300 ?
C5 C4 . 1.447(4) ?
N3 C14 . 1.431(5) ?
N3 C13 . 1.441(5) ?
C6 H6A . 0.9300 ?
C14 H14A . 0.99(5) ?
C14 H14B . 0.95(5) ?
C14 H14C . 0.92(7) ?
C8 H8A . 0.9300 ?
C2 C1 . 1.317(5) ?
C2 H2B . 0.9300 ?
C4 C3 . 1.336(4) ?
C1 C3 . 1.410(5) ?
C1 H1B . 0.9300 ?
C13 H13A . 0.99(4) ?
C13 H13B . 0.92(5) ?
C13 H13C . 0.95(6) ?
C3 H3A . 0.9300 ?

loop_
_geom_hbond_atom_site_label_D
_geom_hbond_atom_site_label_H
_geom_hbond_atom_site_label_A
_geom_hbond_site_symmetry_A
_geom_hbond_distance_DH
_geom_hbond_distance_HA
_geom_hbond_distance_DA
_geom_hbond_angle_DHA
N2 H2A O2 7_665 0.86 2.10 2.933(3) 163.0

loop_
_cod_related_entry_id
_cod_related_entry_database
_cod_related_entry_code
1 ChemSpider 5259079
